data_1513140
loop_
_publ_author_name
'Schwarzwalder, Gregg M.'
'Steinhardt, Sarah E.'
'Pham, Hung V.'
'Houk, K. N.'
'Vanderwal, Christopher D.'

_publ_section_title
;
 Synthesis of the Tetracyclic Core of Exiguaquinol
;
_journal_issue 23
_journal_name_full 'Organic Letters'
_journal_page_first 6014
_journal_paper_doi 10.1021/ol402905n
_journal_volume 15
_journal_year 2013
_chemical_formula_sum 'C17 H17 N O4'
_chemical_formula_weight 299.32
_chemical_name_systematic
; 
 ? 
;
_space_group_IT_number 14
_symmetry_cell_setting monoclinic
_symmetry_space_group_name_Hall '-P 2yn'
_symmetry_space_group_name_H-M 'P 1 21/n 1'
_atom_sites_solution_hydrogens geom
_atom_sites_solution_primary direct
_atom_sites_solution_secondary difmap
_audit_creation_method SHELXTL
_cell_angle_alpha 90.00
_cell_angle_beta 90.113(5)
_cell_angle_gamma 90.00
_cell_formula_units_Z 4
_cell_length_a 6.486(3)
_cell_length_b 7.921(3)
_cell_length_c 27.059(11)
_cell_measurement_reflns_used 1571
_cell_measurement_temperature 143(2)
_cell_measurement_theta_max 20.56
_cell_measurement_theta_min 2.68
_cell_volume 1390.2(10)
_computing_cell_refinement 'Bruker SAINT'
_computing_data_collection 'Bruker APEX2'
_computing_data_reduction 'Bruker SAINT'
_computing_molecular_graphics 'Bruker SHELXTL'
_computing_publication_material 'Bruker SHELXTL'
_computing_structure_refinement 'SHELXL-97 (Sheldrick, 2008)'
_computing_structure_solution 'SHELXS-97 (Sheldrick, 2008)'
_diffrn_ambient_temperature 143(2)
_diffrn_measured_fraction_theta_full 0.999
_diffrn_measured_fraction_theta_max 0.999
_diffrn_measurement_device_type 'Bruker APEX-II CCD'
_diffrn_measurement_method '\f and \w scans'
_diffrn_radiation_monochromator graphite
_diffrn_radiation_source 'fine-focus sealed tube'
_diffrn_radiation_type MoK\a
_diffrn_radiation_wavelength 0.71073
_diffrn_reflns_av_R_equivalents 0.0977
_diffrn_reflns_av_sigmaI/netI 0.0740
_diffrn_reflns_limit_h_max 7
_diffrn_reflns_limit_h_min -7
_diffrn_reflns_limit_k_max 9
_diffrn_reflns_limit_k_min -9
_diffrn_reflns_limit_l_max 32
_diffrn_reflns_limit_l_min -32
_diffrn_reflns_number 13828
_diffrn_reflns_theta_full 25.35
_diffrn_reflns_theta_max 25.35
_diffrn_reflns_theta_min 0.75
_exptl_absorpt_coefficient_mu 0.102
_exptl_absorpt_correction_T_max 0.8620
_exptl_absorpt_correction_T_min 0.7470
_exptl_absorpt_correction_type multi-scan
_exptl_absorpt_process_details 'Bruker SADABS'
_exptl_crystal_colour colorless
_exptl_crystal_density_diffrn 1.430
_exptl_crystal_density_meas ?
_exptl_crystal_density_method 'not measured'
_exptl_crystal_description needle
_exptl_crystal_F_000 632
_exptl_crystal_size_max 0.15
_exptl_crystal_size_mid 0.12
_exptl_crystal_size_min 0.11
_refine_diff_density_max 0.272
_refine_diff_density_min -0.286
_refine_diff_density_rms 0.058
_refine_ls_extinction_method none
_refine_ls_goodness_of_fit_ref 1.018
_refine_ls_hydrogen_treatment constr
_refine_ls_matrix_type full
_refine_ls_number_parameters 202
_refine_ls_number_reflns 2551
_refine_ls_number_restraints 0
_refine_ls_restrained_S_all 1.018
_refine_ls_R_factor_all 0.0787
_refine_ls_R_factor_gt 0.0524
_refine_ls_shift/su_max 0.000
_refine_ls_shift/su_mean 0.000
_refine_ls_structure_factor_coef Fsqd
_refine_ls_weighting_details 'calc w=1/[\s^2^(Fo^2^)+(0.0584P)^2^+0.0457P] where P=(Fo^2^+2Fc^2^)/3'
_refine_ls_weighting_scheme calc
_refine_ls_wR_factor_gt 0.1104
_refine_ls_wR_factor_ref 0.1214
_reflns_number_gt 1897
_reflns_number_total 2551
_reflns_threshold_expression >2sigma(I)
_cod_data_source_file ol402905n_si_002.cif
_cod_data_source_block cdv20
_cod_depositor_comments
;
The following automatic conversions were performed:

'_symmetry_cell_setting' value 'Monoclinic' changed to 'monoclinic'
according to /home/saulius/struct/CIF-dictionaries/cif_core.dic
dictionary named 'cif_core.dic' version 2.4.2 from 2011-04-26.

Automatic conversion script
Id: cif_fix_values 1891 2012-01-12 08:04:46Z andrius 

The following automatic conversions were performed:

'_exptl_crystal_density_meas' value 'none' was changed to '?' - the
value is perceived as not measured.

Automatic conversion script
Id: cif_fix_values 3008 2015-01-20 13:52:24Z robertas 
;
_cod_original_sg_symbol_H-M P2(1)/n
_cod_database_code 1513140

loop_
_symmetry_equiv_pos_as_xyz
'x, y, z'
'-x+1/2, y+1/2, -z+1/2'
'-x, -y, -z'
'x-1/2, -y-1/2, z-1/2'

loop_
_atom_site_label
_atom_site_type_symbol
_atom_site_fract_x
_atom_site_fract_y
_atom_site_fract_z
_atom_site_U_iso_or_equiv
_atom_site_adp_type
_atom_site_occupancy
_atom_site_symmetry_multiplicity
_atom_site_calc_flag
_atom_site_refinement_flags
N1 N 0.1841(4) 0.2036(3) 0.06303(10) 0.0193(6) Uani 1 1 d .
O1 O -0.2355(4) 0.4313(3) 0.00170(9) 0.0358(7) Uani 1 1 d .
O2 O -0.0481(4) 0.1089(3) 0.16778(8) 0.0266(6) Uani 1 1 d .
O3 O 0.3881(3) 0.3434(3) 0.11830(8) 0.0210(5) Uani 1 1 d .
O4 O -0.0908(4) 0.0079(2) 0.06680(9) 0.0265(6) Uani 1 1 d .
H4 H -0.0908 0.0023 0.0978 0.040 Uiso 1 1 calc R
C1 C -0.1422(5) 0.3125(4) 0.07957(12) 0.0185(7) Uani 1 1 d .
H1A H -0.2669 0.2632 0.0958 0.022 Uiso 1 1 calc R
C2 C -0.2131(5) 0.4542(4) 0.04554(12) 0.0201(7) Uani 1 1 d .
C3 C -0.2628(5) 0.6195(4) 0.06966(12) 0.0211(7) Uani 1 1 d .
H3A H -0.4097 0.6465 0.0635 0.025 Uiso 1 1 calc R
H3B H -0.1787 0.7092 0.0541 0.025 Uiso 1 1 calc R
C4 C -0.2235(5) 0.6206(4) 0.12524(11) 0.0195(7) Uani 1 1 d .
H4A H -0.3281 0.5492 0.1417 0.023 Uiso 1 1 calc R
H4B H -0.2393 0.7372 0.1378 0.023 Uiso 1 1 calc R
C5 C -0.0062(5) 0.5550(4) 0.13863(11) 0.0191(7) Uani 1 1 d .
C6 C 0.0067(5) 0.5396(4) 0.19438(12) 0.0216(7) Uani 1 1 d .
C7 C 0.0182(5) 0.6691(4) 0.22889(12) 0.0248(8) Uani 1 1 d .
H7A H 0.0254 0.7835 0.2185 0.030 Uiso 1 1 calc R
C8 C 0.0190(5) 0.6294(4) 0.27824(12) 0.0271(8) Uani 1 1 d .
H8A H 0.0275 0.7175 0.3020 0.033 Uiso 1 1 calc R
C9 C 0.0077(5) 0.4628(4) 0.29425(12) 0.0276(8) Uani 1 1 d .
H9A H 0.0091 0.4384 0.3286 0.033 Uiso 1 1 calc R
C10 C -0.0054(5) 0.3330(5) 0.26055(12) 0.0277(8) Uani 1 1 d .
H10A H -0.0140 0.2188 0.2711 0.033 Uiso 1 1 calc R
C11 C -0.0058(5) 0.3738(4) 0.21058(11) 0.0212(7) Uani 1 1 d .
C12 C -0.0204(5) 0.2614(4) 0.16807(12) 0.0215(7) Uani 1 1 d .
C13 C 0.0089(5) 0.3689(4) 0.12071(11) 0.0182(7) Uani 1 1 d .
C14 C 0.2178(5) 0.3096(4) 0.10078(12) 0.0183(7) Uani 1 1 d .
C15 C -0.0315(5) 0.1712(4) 0.05202(12) 0.0217(8) Uani 1 1 d .
H15A H -0.0556 0.1843 0.0157 0.026 Uiso 1 1 calc R
C16 C 0.1608(5) 0.6743(4) 0.11885(13) 0.0217(8) Uani 1 1 d .
H16A H 0.1354 0.7889 0.1311 0.033 Uiso 1 1 calc R
H16B H 0.1573 0.6743 0.0826 0.033 Uiso 1 1 calc R
H16C H 0.2965 0.6359 0.1302 0.033 Uiso 1 1 calc R
C17 C 0.3490(5) 0.1071(4) 0.04035(13) 0.0281(8) Uani 1 1 d .
H17A H 0.4578 0.1841 0.0292 0.042 Uiso 1 1 calc R
H17B H 0.2946 0.0444 0.0120 0.042 Uiso 1 1 calc R
H17C H 0.4061 0.0276 0.0645 0.042 Uiso 1 1 calc R

loop_
_atom_site_aniso_label
_atom_site_aniso_U_11
_atom_site_aniso_U_22
_atom_site_aniso_U_33
_atom_site_aniso_U_23
_atom_site_aniso_U_13
_atom_site_aniso_U_12
N1 0.0184(15) 0.0180(14) 0.0215(15) -0.0050(12) -0.0004(12) 0.0033(11)
O1 0.0509(18) 0.0326(15) 0.0238(14) -0.0015(11) -0.0055(13) 0.0120(13)
O2 0.0297(14) 0.0195(13) 0.0305(14) 0.0010(10) 0.0025(11) 0.0010(10)
O3 0.0158(13) 0.0205(12) 0.0268(13) -0.0010(10) -0.0018(11) 0.0000(10)
O4 0.0321(14) 0.0116(11) 0.0358(14) -0.0012(10) -0.0033(12) -0.0031(10)
C1 0.0172(18) 0.0147(17) 0.0236(18) -0.0008(14) -0.0017(14) -0.0013(13)
C2 0.0184(17) 0.0182(17) 0.0237(19) 0.0012(14) 0.0016(15) -0.0031(14)
C3 0.0180(18) 0.0139(16) 0.0313(19) 0.0007(14) -0.0025(15) 0.0024(13)
C4 0.0178(18) 0.0177(17) 0.0230(18) -0.0021(14) -0.0001(14) 0.0009(14)
C5 0.0186(19) 0.0176(17) 0.0210(17) -0.0043(13) 0.0004(15) 0.0002(15)
C6 0.0150(17) 0.0264(19) 0.0233(17) -0.0002(15) -0.0002(15) -0.0019(15)
C7 0.0226(19) 0.0241(19) 0.0278(19) -0.0051(14) -0.0008(16) -0.0021(16)
C8 0.023(2) 0.036(2) 0.0226(19) -0.0110(16) 0.0019(16) -0.0014(17)
C9 0.0261(19) 0.036(2) 0.0206(18) 0.0011(16) 0.0004(17) 0.0017(17)
C10 0.024(2) 0.035(2) 0.0240(19) 0.0050(15) 0.0007(16) 0.0013(17)
C11 0.0127(18) 0.0275(18) 0.0235(18) 0.0021(15) 0.0012(15) 0.0025(15)
C12 0.0140(17) 0.0213(19) 0.0292(19) 0.0027(15) 0.0026(16) -0.0005(14)
C13 0.0193(18) 0.0162(16) 0.0191(17) -0.0003(13) -0.0006(15) -0.0006(14)
C14 0.0191(18) 0.0152(16) 0.0207(17) 0.0052(14) 0.0028(14) 0.0001(14)
C15 0.0167(17) 0.0196(18) 0.0289(19) -0.0031(14) -0.0014(15) -0.0017(13)
C16 0.0194(19) 0.0181(17) 0.0277(19) -0.0023(14) -0.0021(14) -0.0013(13)
C17 0.023(2) 0.0249(19) 0.036(2) -0.0090(16) -0.0013(16) 0.0101(15)

loop_
_atom_type_symbol
_atom_type_description
_atom_type_scat_dispersion_real
_atom_type_scat_dispersion_imag
_atom_type_scat_source
C C 0.0033 0.0016 'International Tables Vol C Tables 4.2.6.8 and 6.1.1.4'
H H 0.0000 0.0000 'International Tables Vol C Tables 4.2.6.8 and 6.1.1.4'
N N 0.0061 0.0033 'International Tables Vol C Tables 4.2.6.8 and 6.1.1.4'
O O 0.0106 0.0060 'International Tables Vol C Tables 4.2.6.8 and 6.1.1.4'

loop_
_geom_angle_atom_site_label_1
_geom_angle_atom_site_label_2
_geom_angle_atom_site_label_3
_geom_angle
C14 N1 C17 122.2(3)
C14 N1 C15 115.0(3)
C17 N1 C15 122.0(3)
C2 C1 C15 112.8(3)
C2 C1 C13 114.4(2)
C15 C1 C13 105.4(2)
O1 C2 C3 122.2(3)
O1 C2 C1 121.3(3)
C3 C2 C1 116.5(3)
C2 C3 C4 113.5(3)
C3 C4 C5 112.3(3)
C6 C5 C16 111.0(3)
C6 C5 C4 108.0(3)
C16 C5 C4 110.8(3)
C6 C5 C13 103.3(2)
C16 C5 C13 115.5(3)
C4 C5 C13 107.7(3)
C11 C6 C7 119.3(3)
C11 C6 C5 112.8(3)
C7 C6 C5 127.8(3)
C8 C7 C6 119.0(3)
C7 C8 C9 121.4(3)
C10 C9 C8 120.4(3)
C9 C10 C11 118.1(3)
C6 C11 C10 121.9(3)
C6 C11 C12 109.4(3)
C10 C11 C12 128.7(3)
O2 C12 C11 128.2(3)
O2 C12 C13 123.8(3)
C11 C12 C13 108.0(3)
C14 C13 C1 102.6(2)
C14 C13 C12 103.4(2)
C1 C13 C12 111.0(3)
C14 C13 C5 117.2(3)
C1 C13 C5 117.2(3)
C12 C13 C5 104.8(2)
O3 C14 N1 125.1(3)
O3 C14 C13 126.2(3)
N1 C14 C13 108.5(3)
O4 C15 N1 111.6(3)
O4 C15 C1 114.0(3)
N1 C15 C1 102.9(2)

loop_
_geom_bond_atom_site_label_1
_geom_bond_atom_site_label_2
_geom_bond_distance
N1 C14 1.339(4)
N1 C17 1.452(4)
N1 C15 1.453(4)
O1 C2 1.208(4)
O2 C12 1.221(4)
O3 C14 1.231(4)
O4 C15 1.407(4)
C1 C2 1.522(4)
C1 C15 1.525(4)
C1 C13 1.547(4)
C2 C3 1.499(4)
C3 C4 1.525(4)
C4 C5 1.544(4)
C5 C6 1.516(4)
C5 C16 1.535(4)
C5 C13 1.555(4)
C6 C11 1.387(4)
C6 C7 1.389(4)
C7 C8 1.372(4)
C8 C9 1.391(5)
C9 C10 1.377(5)
C10 C11 1.390(4)
C11 C12 1.458(4)
C12 C13 1.550(4)
C13 C14 1.533(5)

loop_
_geom_torsion_atom_site_label_1
_geom_torsion_atom_site_label_2
_geom_torsion_atom_site_label_3
_geom_torsion_atom_site_label_4
_geom_torsion
C15 C1 C2 O1 21.2(4)
C13 C1 C2 O1 141.6(3)
C15 C1 C2 C3 -161.7(3)
C13 C1 C2 C3 -41.3(4)
O1 C2 C3 C4 179.9(3)
C1 C2 C3 C4 2.8(4)
C2 C3 C4 C5 50.4(4)
C3 C4 C5 C6 -172.7(2)
C3 C4 C5 C16 65.5(3)
C3 C4 C5 C13 -61.7(3)
C16 C5 C6 C11 -133.8(3)
C4 C5 C6 C11 104.4(3)
C13 C5 C6 C11 -9.5(4)
C16 C5 C6 C7 49.7(5)
C4 C5 C6 C7 -72.0(4)
C13 C5 C6 C7 174.1(3)
C11 C6 C7 C8 0.7(5)
C5 C6 C7 C8 176.9(3)
C6 C7 C8 C9 -0.3(5)
C7 C8 C9 C10 -0.2(6)
C8 C9 C10 C11 0.4(5)
C7 C6 C11 C10 -0.6(5)
C5 C6 C11 C10 -177.3(3)
C7 C6 C11 C12 178.9(3)
C5 C6 C11 C12 2.1(4)
C9 C10 C11 C6 0.0(5)
C9 C10 C11 C12 -179.3(3)
C6 C11 C12 O2 -174.4(3)
C10 C11 C12 O2 5.0(6)
C6 C11 C12 C13 6.4(4)
C10 C11 C12 C13 -174.2(3)
C2 C1 C13 C14 -102.3(3)
C15 C1 C13 C14 22.1(3)
C2 C1 C13 C12 147.8(3)
C15 C1 C13 C12 -87.7(3)
C2 C1 C13 C5 27.5(4)
C15 C1 C13 C5 152.0(3)
O2 C12 C13 C14 -67.9(4)
C11 C12 C13 C14 111.4(3)
O2 C12 C13 C1 41.4(4)
C11 C12 C13 C1 -139.3(3)
O2 C12 C13 C5 168.8(3)
C11 C12 C13 C5 -11.9(3)
C6 C5 C13 C14 -101.5(3)
C16 C5 C13 C14 19.9(4)
C4 C5 C13 C14 144.3(3)
C6 C5 C13 C1 135.9(3)
C16 C5 C13 C1 -102.7(3)
C4 C5 C13 C1 21.7(3)
C6 C5 C13 C12 12.4(3)
C16 C5 C13 C12 133.8(3)
C4 C5 C13 C12 -101.8(3)
C17 N1 C14 O3 4.1(5)
C15 N1 C14 O3 174.3(3)
C17 N1 C14 C13 -171.4(3)
C15 N1 C14 C13 -1.2(4)
C1 C13 C14 O3 171.2(3)
C12 C13 C14 O3 -73.4(4)
C5 C13 C14 O3 41.3(4)
C1 C13 C14 N1 -13.4(3)
C12 C13 C14 N1 102.1(3)
C5 C13 C14 N1 -143.3(3)
C14 N1 C15 O4 -107.1(3)
C17 N1 C15 O4 63.1(4)
C14 N1 C15 C1 15.5(4)
C17 N1 C15 C1 -174.3(3)
C2 C1 C15 O4 -136.3(3)
C13 C1 C15 O4 98.2(3)
C2 C1 C15 N1 102.7(3)
C13 C1 C15 N1 -22.8(3)
